data_7025805
loop_
_publ_author_name
'Shima, Takanori'
'Hou, Zhaomin'

_publ_section_title
;
 Selective ammonolysis of half-sandwich rare-earth metal dialkyl and
 polyhydride complexes: synthesis of polyamido rare-earth complexes having
 novel structures.
;
_journal_issue 29
_journal_name_full 'Dalton transactions (Cambridge, England : 2003)'
_journal_page_first 6858
_journal_page_last 6863
_journal_paper_doi 10.1039/c0dt00006j
_journal_volume 39
_journal_year 2010
_chemical_formula_sum 'C48 H99 Lu4 N7 Si4'
_chemical_formula_weight 1586.58
_chemical_name_systematic
;
?
;
_space_group_IT_number 15
_symmetry_cell_setting monoclinic
_symmetry_space_group_name_Hall '-C 2yc'
_symmetry_space_group_name_H-M 'C 1 2/c 1'
_atom_sites_solution_hydrogens geom
_atom_sites_solution_primary direct
_atom_sites_solution_secondary difmap
_audit_creation_method SHELXL-97
_cell_angle_alpha 90.00
_cell_angle_beta 92.302(2)
_cell_angle_gamma 90.00
_cell_formula_units_Z 8
_cell_length_a 23.316(3)
_cell_length_b 12.7783(14)
_cell_length_c 41.196(5)
_cell_measurement_reflns_used 37488
_cell_measurement_temperature 163(2)
_cell_measurement_theta_max 27.56
_cell_measurement_theta_min 1.75
_cell_volume 12264(3)
_computing_cell_refinement 'Bruker SMART'
_computing_data_collection 'Bruker SMART'
_computing_data_reduction 'Bruker SAINT'
_computing_molecular_graphics 'ORTEP-III (Farrugia, 1997)'
_computing_publication_material 'Bruker SHELXTL'
_computing_structure_refinement 'SHELXL-97 (Sheldrick, 1997)'
_computing_structure_solution 'SHELXS-97 (Sheldrick, 1990)'
_diffrn_ambient_temperature 163(2)
_diffrn_measured_fraction_theta_full 0.974
_diffrn_measured_fraction_theta_max 0.974
_diffrn_measurement_device_type 'CCD area detector'
_diffrn_measurement_method 'phi and omega scans'
_diffrn_radiation_monochromator graphite
_diffrn_radiation_source 'fine-focus sealed tube'
_diffrn_radiation_type MoK\a
_diffrn_radiation_wavelength 0.71073
_diffrn_reflns_av_R_equivalents 0.0404
_diffrn_reflns_av_sigmaI/netI 0.0496
_diffrn_reflns_limit_h_max 25
_diffrn_reflns_limit_h_min -30
_diffrn_reflns_limit_k_max 16
_diffrn_reflns_limit_k_min -16
_diffrn_reflns_limit_l_max 44
_diffrn_reflns_limit_l_min -53
_diffrn_reflns_number 37488
_diffrn_reflns_theta_full 27.56
_diffrn_reflns_theta_max 27.56
_diffrn_reflns_theta_min 1.75
_exptl_absorpt_coefficient_mu 6.496
_exptl_absorpt_correction_T_max 0.3565
_exptl_absorpt_correction_T_min 0.1396
_exptl_absorpt_correction_type empirical
_exptl_absorpt_process_details 'Bruker SADABS'
_exptl_crystal_colour colorless
_exptl_crystal_density_diffrn 1.719
_exptl_crystal_density_method 'not measured'
_exptl_crystal_description block
_exptl_crystal_F_000 6208
_exptl_crystal_size_max 0.50
_exptl_crystal_size_mid 0.50
_exptl_crystal_size_min 0.20
_refine_diff_density_max 1.675
_refine_diff_density_min -1.598
_refine_diff_density_rms 0.196
_refine_ls_extinction_method none
_refine_ls_goodness_of_fit_ref 1.229
_refine_ls_hydrogen_treatment mixed
_refine_ls_matrix_type full
_refine_ls_number_parameters 587
_refine_ls_number_reflns 13816
_refine_ls_number_restraints 6
_refine_ls_restrained_S_all 1.229
_refine_ls_R_factor_all 0.0606
_refine_ls_R_factor_gt 0.0503
_refine_ls_shift/su_max 0.075
_refine_ls_shift/su_mean 0.002
_refine_ls_structure_factor_coef Fsqd
_refine_ls_weighting_details 'calc w=1/[\s^2^(Fo^2^)+(0.0215P)^2^+142.0753P] where P=(Fo^2^+2Fc^2^)/3'
_refine_ls_weighting_scheme calc
_refine_ls_wR_factor_gt 0.0937
_refine_ls_wR_factor_ref 0.0964
_reflns_number_gt 11964
_reflns_number_total 13816
_reflns_threshold_expression >2sigma(I)
_cod_data_source_file c0dt00006j.txt
_cod_data_source_block 5Lu
_cod_depositor_comments
;
The following automatic conversions were performed:

'_symmetry_cell_setting' value 'Monoclinic' changed to 'monoclinic'
according to /home/saulius/struct/CIF-dictionaries/cif_core.dic
dictionary named 'cif_core.dic' version 2.4.2 from 2011-04-26.

Automatic conversion script
Id: cif_fix_values 1891 2012-01-12 08:04:46Z andrius 
;
_cod_original_cell_volume 12264(2)
_cod_original_sg_symbol_H-M C2/c
_cod_database_code 7025805

loop_
_symmetry_equiv_pos_as_xyz
'x, y, z'
'-x, y, -z+1/2'
'x+1/2, y+1/2, z'
'-x+1/2, y+1/2, -z+1/2'
'-x, -y, -z'
'x, -y, z-1/2'
'-x+1/2, -y+1/2, -z'
'x+1/2, -y+1/2, z-1/2'

loop_
_atom_site_label
_atom_site_type_symbol
_atom_site_fract_x
_atom_site_fract_y
_atom_site_fract_z
_atom_site_U_iso_or_equiv
_atom_site_adp_type
_atom_site_occupancy
_atom_site_symmetry_multiplicity
_atom_site_calc_flag
_atom_site_refinement_flags
Lu1 Lu 0.410237(14) 0.66770(2) 0.116209(8) 0.02091(8) Uani 1 1 d D
Lu2 Lu 0.462727(13) 0.39952(2) 0.105551(8) 0.02036(8) Uani 1 1 d D
Lu3 Lu 0.326697(13) 0.46011(2) 0.076149(8) 0.01858(7) Uani 1 1 d D
Lu4 Lu 0.352595(15) 0.43931(2) 0.158714(8) 0.02354(8) Uani 1 1 d D
N1 N 0.4923(3) 0.5738(5) 0.10701(17) 0.0277(15) Uani 1 1 d .
H1A H 0.5195 0.5845 0.1235 0.033 Uiso 1 1 calc R
H1B H 0.5074 0.5930 0.0876 0.033 Uiso 1 1 calc R
N2 N 0.3428(3) 0.6398(5) 0.07479(17) 0.0290(15) Uani 1 1 d .
H2A H 0.3566 0.6599 0.0551 0.035 Uiso 1 1 calc R
H2B H 0.3096 0.6763 0.0783 0.035 Uiso 1 1 calc R
N3 N 0.3724(3) 0.6188(5) 0.16511(16) 0.0291(15) Uani 1 1 d .
H3A H 0.3395 0.6557 0.1689 0.035 Uiso 1 1 calc R
H3B H 0.3985 0.6300 0.1821 0.035 Uiso 1 1 calc R
N4 N 0.4517(3) 0.4173(5) 0.16062(17) 0.0313(16) Uani 1 1 d .
H4A H 0.4707 0.4749 0.1690 0.038 Uiso 1 1 calc R
H4B H 0.4630 0.3584 0.1720 0.038 Uiso 1 1 calc R
N5 N 0.4182(3) 0.4498(5) 0.05682(16) 0.0267(14) Uani 1 1 d .
H5A H 0.4312 0.5132 0.0496 0.032 Uiso 1 1 calc R
H5B H 0.4212 0.3999 0.0409 0.032 Uiso 1 1 calc R
N6 N 0.2799(3) 0.4938(5) 0.12347(16) 0.0275(15) Uani 1 1 d .
H6A H 0.2715 0.5636 0.1259 0.033 Uiso 1 1 calc R
H6B H 0.2471 0.4543 0.1251 0.033 Uiso 1 1 calc R
N7 N 0.3679(3) 0.3179(5) 0.11218(16) 0.0233(14) Uani 1 1 d .
Si1 Si 0.48600(11) 0.83588(18) 0.18496(7) 0.0381(6) Uani 1 1 d .
Si2 Si 0.63281(10) 0.40962(19) 0.12219(6) 0.0336(5) Uani 1 1 d .
Si3 Si 0.16482(10) 0.54357(17) 0.04789(7) 0.0320(5) Uani 1 1 d .
Si4 Si 0.26628(14) 0.5391(2) 0.23535(7) 0.0494(7) Uani 1 1 d .
C1 C 0.4537(3) 0.8352(6) 0.1429(2) 0.0282(18) Uani 1 1 d .
C2 C 0.3966(4) 0.8651(5) 0.1314(2) 0.0282(18) Uani 1 1 d .
C3 C 0.3946(4) 0.8650(6) 0.0972(2) 0.035(2) Uani 1 1 d .
C4 C 0.4487(4) 0.8344(6) 0.0868(2) 0.039(2) Uani 1 1 d .
C5 C 0.4852(4) 0.8204(6) 0.1141(2) 0.034(2) Uani 1 1 d .
C6 C 0.3488(4) 0.9006(7) 0.1522(2) 0.042(2) Uani 1 1 d .
H6C H 0.3149 0.9172 0.1383 0.064 Uiso 1 1 calc R
H6D H 0.3610 0.9631 0.1644 0.064 Uiso 1 1 calc R
H6E H 0.3395 0.8446 0.1673 0.064 Uiso 1 1 calc R
C7 C 0.3442(5) 0.9007(7) 0.0759(3) 0.051(3) Uani 1 1 d .
H7A H 0.3435 0.9773 0.0752 0.076 Uiso 1 1 calc R
H7B H 0.3085 0.8750 0.0849 0.076 Uiso 1 1 calc R
H7C H 0.3478 0.8730 0.0539 0.076 Uiso 1 1 calc R
C8 C 0.4651(6) 0.8275(9) 0.0514(3) 0.069(4) Uani 1 1 d .
H8A H 0.4377 0.7823 0.0394 0.103 Uiso 1 1 calc R
H8B H 0.5038 0.7980 0.0503 0.103 Uiso 1 1 calc R
H8C H 0.4644 0.8976 0.0418 0.103 Uiso 1 1 calc R
C9 C 0.5489(4) 0.8016(7) 0.1133(3) 0.055(3) Uani 1 1 d .
H9A H 0.5573 0.7611 0.0938 0.082 Uiso 1 1 calc R
H9B H 0.5619 0.7627 0.1327 0.082 Uiso 1 1 calc R
H9C H 0.5690 0.8689 0.1127 0.082 Uiso 1 1 calc R
C10 C 0.4314(5) 0.8601(9) 0.2162(3) 0.059(3) Uani 1 1 d .
H10A H 0.4161 0.9312 0.2136 0.089 Uiso 1 1 calc R
H10B H 0.4495 0.8526 0.2380 0.089 Uiso 1 1 calc R
H10C H 0.4001 0.8094 0.2134 0.089 Uiso 1 1 calc R
C11 C 0.5211(5) 0.7088(8) 0.1959(3) 0.059(3) Uani 1 1 d .
H11A H 0.4919 0.6537 0.1965 0.088 Uiso 1 1 calc R
H11B H 0.5407 0.7148 0.2173 0.088 Uiso 1 1 calc R
H11C H 0.5490 0.6910 0.1796 0.088 Uiso 1 1 calc R
C12 C 0.5405(5) 0.9425(8) 0.1892(3) 0.069(4) Uani 1 1 d .
H12A H 0.5675 0.9369 0.1717 0.103 Uiso 1 1 calc R
H12B H 0.5613 0.9361 0.2103 0.103 Uiso 1 1 calc R
H12C H 0.5211 1.0106 0.1879 0.103 Uiso 1 1 calc R
C13 C 0.5692(3) 0.3375(5) 0.1050(2) 0.0244(17) Uani 1 1 d .
C14 C 0.5472(3) 0.3301(6) 0.0721(2) 0.0293(18) Uani 1 1 d .
C15 C 0.5070(3) 0.2481(6) 0.0698(2) 0.032(2) Uani 1 1 d .
C16 C 0.5028(3) 0.2041(6) 0.1009(2) 0.035(2) Uani 1 1 d .
C17 C 0.5407(3) 0.2565(6) 0.1229(2) 0.0287(18) Uani 1 1 d .
C18 C 0.5635(4) 0.3978(7) 0.0439(2) 0.041(2) Uani 1 1 d .
H18A H 0.5364 0.3860 0.0255 0.062 Uiso 1 1 calc R
H18B H 0.6024 0.3797 0.0376 0.062 Uiso 1 1 calc R
H18C H 0.5624 0.4715 0.0503 0.062 Uiso 1 1 calc R
C19 C 0.4773(4) 0.2075(8) 0.0395(3) 0.054(3) Uani 1 1 d .
H19A H 0.4936 0.1394 0.0339 0.082 Uiso 1 1 calc R
H19B H 0.4828 0.2568 0.0216 0.082 Uiso 1 1 calc R
H19C H 0.4362 0.1996 0.0430 0.082 Uiso 1 1 calc R
C20 C 0.4676(4) 0.1082(6) 0.1087(3) 0.049(3) Uani 1 1 d .
H20A H 0.4310 0.1102 0.0962 0.073 Uiso 1 1 calc R
H20B H 0.4603 0.1074 0.1320 0.073 Uiso 1 1 calc R
H20C H 0.4888 0.0449 0.1031 0.073 Uiso 1 1 calc R
C21 C 0.5539(4) 0.2251(7) 0.1575(2) 0.043(2) Uani 1 1 d .
H21A H 0.5189 0.1994 0.1672 0.064 Uiso 1 1 calc R
H21B H 0.5686 0.2858 0.1698 0.064 Uiso 1 1 calc R
H21C H 0.5830 0.1696 0.1581 0.064 Uiso 1 1 calc R
C22 C 0.6918(4) 0.3121(9) 0.1308(4) 0.076(4) Uani 1 1 d .
H22A H 0.6786 0.2589 0.1459 0.114 Uiso 1 1 calc R
H22B H 0.7254 0.3481 0.1405 0.114 Uiso 1 1 calc R
H22C H 0.7022 0.2785 0.1105 0.114 Uiso 1 1 calc R
C23 C 0.6609(5) 0.5115(9) 0.0945(3) 0.072(4) Uani 1 1 d .
H23A H 0.6790 0.4776 0.0762 0.108 Uiso 1 1 calc R
H23B H 0.6892 0.5549 0.1065 0.108 Uiso 1 1 calc R
H23C H 0.6291 0.5556 0.0863 0.108 Uiso 1 1 calc R
C24 C 0.6196(5) 0.4776(9) 0.1613(3) 0.062(3) Uani 1 1 d .
H24A H 0.5806 0.5065 0.1606 0.093 Uiso 1 1 calc R
H24B H 0.6474 0.5344 0.1646 0.093 Uiso 1 1 calc R
H24C H 0.6237 0.4275 0.1793 0.093 Uiso 1 1 calc R
C25 C 0.2291(3) 0.4568(5) 0.04384(19) 0.0213(15) Uani 1 1 d .
C26 C 0.2344(3) 0.3542(5) 0.05739(19) 0.0209(15) Uani 1 1 d .
C27 C 0.2794(3) 0.3019(6) 0.04235(19) 0.0227(16) Uani 1 1 d .
C28 C 0.3020(3) 0.3700(6) 0.01869(19) 0.0233(16) Uani 1 1 d .
C29 C 0.2711(3) 0.4648(6) 0.01965(19) 0.0236(16) Uani 1 1 d .
C30 C 0.1961(4) 0.3055(6) 0.0816(2) 0.033(2) Uani 1 1 d .
H30A H 0.1589 0.2884 0.0709 0.049 Uiso 1 1 calc R
H30B H 0.1903 0.3548 0.0994 0.049 Uiso 1 1 calc R
H30C H 0.2140 0.2414 0.0902 0.049 Uiso 1 1 calc R
C31 C 0.2977(4) 0.1891(6) 0.0471(2) 0.033(2) Uani 1 1 d .
H31A H 0.2767 0.1583 0.0649 0.049 Uiso 1 1 calc R
H31B H 0.3390 0.1863 0.0525 0.049 Uiso 1 1 calc R
H31C H 0.2892 0.1497 0.0271 0.049 Uiso 1 1 calc R
C32 C 0.3456(4) 0.3415(7) -0.0058(2) 0.037(2) Uani 1 1 d .
H32A H 0.3258 0.3221 -0.0264 0.055 Uiso 1 1 calc R
H32B H 0.3687 0.2823 0.0023 0.055 Uiso 1 1 calc R
H32C H 0.3707 0.4017 -0.0094 0.055 Uiso 1 1 calc R
C33 C 0.2808(4) 0.5558(6) -0.0028(2) 0.035(2) Uani 1 1 d .
H33A H 0.3204 0.5544 -0.0098 0.052 Uiso 1 1 calc R
H33B H 0.2739 0.6215 0.0087 0.052 Uiso 1 1 calc R
H33C H 0.2543 0.5507 -0.0218 0.052 Uiso 1 1 calc R
C34 C 0.1760(5) 0.6807(7) 0.0335(3) 0.062(3) Uani 1 1 d .
H34A H 0.1418 0.7225 0.0375 0.093 Uiso 1 1 calc R
H34B H 0.1828 0.6801 0.0102 0.093 Uiso 1 1 calc R
H34C H 0.2093 0.7112 0.0453 0.093 Uiso 1 1 calc R
C35 C 0.1058(4) 0.4844(9) 0.0217(3) 0.073(4) Uani 1 1 d .
H35A H 0.0726 0.5316 0.0208 0.110 Uiso 1 1 calc R
H35B H 0.0946 0.4170 0.0308 0.110 Uiso 1 1 calc R
H35C H 0.1193 0.4737 -0.0003 0.110 Uiso 1 1 calc R
C36 C 0.1389(4) 0.5563(8) 0.0898(3) 0.053(3) Uani 1 1 d .
H36A H 0.1286 0.4870 0.0980 0.080 Uiso 1 1 calc R
H36B H 0.1052 0.6020 0.0896 0.080 Uiso 1 1 calc R
H36C H 0.1694 0.5865 0.1040 0.080 Uiso 1 1 calc R
C37 C 0.2988(4) 0.4286(7) 0.2126(2) 0.033(2) Uani 1 1 d .
C38 C 0.2655(4) 0.3608(7) 0.1910(2) 0.036(2) Uani 1 1 d .
C39 C 0.2991(4) 0.2734(7) 0.1837(2) 0.036(2) Uani 1 1 d .
C40 C 0.3523(4) 0.2821(7) 0.2005(2) 0.039(2) Uani 1 1 d .
C41 C 0.3519(4) 0.3764(7) 0.2188(2) 0.039(2) Uani 1 1 d .
C42 C 0.2032(4) 0.3734(8) 0.1804(2) 0.046(2) Uani 1 1 d .
H42A H 0.1940 0.3263 0.1622 0.069 Uiso 1 1 calc R
H42B H 0.1960 0.4459 0.1736 0.069 Uiso 1 1 calc R
H42C H 0.1790 0.3562 0.1986 0.069 Uiso 1 1 calc R
C43 C 0.2792(5) 0.1807(7) 0.1626(3) 0.057(3) Uani 1 1 d .
H43A H 0.3127 0.1405 0.1562 0.085 Uiso 1 1 calc R
H43B H 0.2581 0.2066 0.1432 0.085 Uiso 1 1 calc R
H43C H 0.2541 0.1357 0.1751 0.085 Uiso 1 1 calc R
C44 C 0.3992(5) 0.2004(8) 0.2018(3) 0.059(3) Uani 1 1 d .
H44A H 0.3900 0.1464 0.2177 0.089 Uiso 1 1 calc R
H44B H 0.4358 0.2335 0.2083 0.089 Uiso 1 1 calc R
H44C H 0.4021 0.1684 0.1803 0.089 Uiso 1 1 calc R
C45 C 0.4003(5) 0.4111(11) 0.2413(3) 0.067(3) Uani 1 1 d .
H45A H 0.3910 0.3952 0.2638 0.101 Uiso 1 1 calc R
H45B H 0.4061 0.4867 0.2390 0.101 Uiso 1 1 calc R
H45C H 0.4355 0.3742 0.2359 0.101 Uiso 1 1 calc R
C46 C 0.3199(6) 0.6293(10) 0.2559(3) 0.082(2) Uani 1 1 d .
H46A H 0.3441 0.5896 0.2715 0.123 Uiso 1 1 calc R
H46B H 0.2996 0.6844 0.2674 0.123 Uiso 1 1 calc R
H46C H 0.3439 0.6611 0.2396 0.123 Uiso 1 1 calc R
C47 C 0.2196(6) 0.6261(10) 0.2091(3) 0.082(2) Uani 1 1 d .
H47A H 0.2393 0.6433 0.1892 0.123 Uiso 1 1 calc R
H47B H 0.2114 0.6906 0.2209 0.123 Uiso 1 1 calc R
H47C H 0.1835 0.5900 0.2033 0.123 Uiso 1 1 calc R
C48 C 0.2223(6) 0.4796(10) 0.2671(3) 0.082(2) Uani 1 1 d .
H48A H 0.1913 0.4381 0.2567 0.123 Uiso 1 1 calc R
H48B H 0.2058 0.5350 0.2803 0.123 Uiso 1 1 calc R
H48C H 0.2465 0.4342 0.2811 0.123 Uiso 1 1 calc R
H1 H 0.3896(5) 0.5010(9) 0.1148(3) 0.050 Uiso 1 1 d D

loop_
_atom_site_aniso_label
_atom_site_aniso_U_11
_atom_site_aniso_U_22
_atom_site_aniso_U_33
_atom_site_aniso_U_23
_atom_site_aniso_U_13
_atom_site_aniso_U_12
Lu1 0.02430(17) 0.01433(14) 0.02418(18) -0.00146(12) 0.00219(13) -0.00189(12)
Lu2 0.01971(16) 0.01665(14) 0.02479(18) -0.00223(12) 0.00162(12) 0.00055(11)
Lu3 0.01947(15) 0.01648(14) 0.01988(17) -0.00179(12) 0.00188(12) -0.00111(11)
Lu4 0.02964(18) 0.02085(15) 0.02053(17) -0.00014(12) 0.00593(13) -0.00160(13)
N1 0.025(4) 0.022(3) 0.037(4) 0.002(3) 0.002(3) -0.006(3)
N2 0.028(4) 0.022(3) 0.037(4) 0.000(3) 0.000(3) 0.003(3)
N3 0.027(4) 0.033(4) 0.027(4) 0.002(3) -0.002(3) 0.008(3)
N4 0.032(4) 0.024(3) 0.038(4) 0.002(3) 0.003(3) 0.005(3)
N5 0.023(3) 0.029(3) 0.029(4) -0.005(3) 0.001(3) 0.000(3)
N6 0.029(4) 0.022(3) 0.032(4) -0.005(3) 0.009(3) -0.004(3)
N7 0.023(3) 0.020(3) 0.027(4) -0.002(3) 0.003(3) -0.004(2)
Si1 0.0398(15) 0.0243(11) 0.0488(17) -0.0023(11) -0.0154(12) -0.0011(10)
Si2 0.0279(13) 0.0334(12) 0.0395(15) -0.0018(10) -0.0001(11) -0.0068(10)
Si3 0.0256(12) 0.0224(11) 0.0481(16) 0.0009(10) 0.0039(11) 0.0058(9)
Si4 0.0601(19) 0.0482(16) 0.0412(17) -0.0108(13) 0.0198(14) 0.0013(14)
C1 0.029(4) 0.019(4) 0.035(5) -0.003(3) -0.007(4) -0.005(3)
C2 0.034(5) 0.013(3) 0.037(5) -0.008(3) -0.005(4) -0.003(3)
C3 0.044(5) 0.016(4) 0.045(6) 0.002(3) -0.009(4) -0.006(3)
C4 0.062(6) 0.021(4) 0.034(5) 0.003(4) 0.014(5) -0.018(4)
C5 0.033(5) 0.020(4) 0.049(6) -0.006(4) 0.007(4) -0.008(3)
C6 0.034(5) 0.035(5) 0.058(7) -0.018(4) 0.002(5) 0.005(4)
C7 0.073(7) 0.019(4) 0.058(7) 0.005(4) -0.021(6) -0.004(4)
C8 0.106(10) 0.054(7) 0.049(7) 0.000(6) 0.030(7) -0.022(7)
C9 0.039(6) 0.029(5) 0.098(9) -0.017(5) 0.025(6) -0.017(4)
C10 0.076(8) 0.067(7) 0.035(6) -0.005(5) -0.008(6) 0.006(6)
C11 0.060(7) 0.043(6) 0.070(8) -0.002(5) -0.034(6) 0.008(5)
C12 0.072(8) 0.053(7) 0.079(9) 0.006(6) -0.038(7) -0.034(6)
C13 0.019(4) 0.019(3) 0.036(5) -0.003(3) 0.003(3) 0.000(3)
C14 0.026(4) 0.026(4) 0.037(5) -0.003(3) 0.011(4) 0.009(3)
C15 0.021(4) 0.027(4) 0.047(6) -0.012(4) -0.007(4) 0.008(3)
C16 0.023(4) 0.019(4) 0.064(7) -0.004(4) 0.007(4) 0.001(3)
C17 0.023(4) 0.021(4) 0.043(5) 0.002(3) 0.007(4) 0.007(3)
C18 0.034(5) 0.052(6) 0.039(6) 0.001(4) 0.009(4) 0.006(4)
C19 0.033(5) 0.059(6) 0.070(8) -0.037(6) -0.008(5) 0.016(5)
C20 0.027(5) 0.019(4) 0.100(9) -0.005(5) 0.000(5) 0.001(3)
C21 0.041(6) 0.040(5) 0.048(6) 0.024(4) 0.008(5) 0.004(4)
C22 0.025(6) 0.070(8) 0.131(13) -0.001(8) -0.021(7) -0.003(5)
C23 0.078(9) 0.063(7) 0.074(9) 0.010(6) 0.002(7) -0.044(7)
C24 0.060(7) 0.084(8) 0.042(7) -0.021(6) -0.001(5) -0.018(6)
C25 0.022(4) 0.013(3) 0.029(4) 0.002(3) -0.004(3) 0.002(3)
C26 0.016(4) 0.018(3) 0.029(4) -0.002(3) -0.002(3) -0.003(3)
C27 0.020(4) 0.024(4) 0.023(4) -0.005(3) -0.004(3) 0.001(3)
C28 0.021(4) 0.029(4) 0.019(4) -0.005(3) -0.004(3) -0.002(3)
C29 0.017(4) 0.029(4) 0.024(4) -0.003(3) -0.002(3) 0.000(3)
C30 0.034(5) 0.023(4) 0.042(5) 0.002(4) 0.010(4) -0.005(3)
C31 0.029(4) 0.020(4) 0.049(6) -0.006(4) -0.004(4) 0.002(3)
C32 0.027(5) 0.047(5) 0.035(5) -0.018(4) 0.000(4) 0.002(4)
C33 0.032(5) 0.035(5) 0.036(5) 0.009(4) 0.002(4) -0.003(4)
C34 0.061(7) 0.036(5) 0.091(9) 0.014(6) 0.016(7) 0.022(5)
C35 0.032(6) 0.067(8) 0.119(12) -0.020(7) -0.022(6) 0.015(5)
C36 0.044(6) 0.045(6) 0.072(8) 0.001(5) 0.021(5) 0.019(5)
C37 0.041(5) 0.038(5) 0.021(4) 0.006(4) 0.012(4) 0.002(4)
C38 0.042(5) 0.035(5) 0.031(5) 0.008(4) 0.012(4) -0.011(4)
C39 0.047(6) 0.033(5) 0.029(5) 0.001(4) 0.011(4) -0.005(4)
C40 0.045(6) 0.040(5) 0.035(5) 0.022(4) 0.018(4) 0.006(4)
C41 0.049(6) 0.051(6) 0.018(5) 0.009(4) 0.006(4) -0.004(4)
C42 0.038(5) 0.058(6) 0.043(6) 0.007(5) 0.018(5) -0.010(5)
C43 0.080(8) 0.034(5) 0.058(7) -0.001(5) 0.018(6) -0.022(5)
C44 0.066(8) 0.047(6) 0.066(8) 0.023(5) 0.025(6) 0.019(5)
C45 0.062(8) 0.111(10) 0.027(6) 0.011(6) -0.002(5) 0.001(7)
C46 0.103(7) 0.068(5) 0.077(6) -0.016(4) 0.028(5) -0.008(4)
C47 0.103(7) 0.068(5) 0.077(6) -0.016(4) 0.028(5) -0.008(4)
C48 0.103(7) 0.068(5) 0.077(6) -0.016(4) 0.028(5) -0.008(4)

loop_
_atom_type_symbol
_atom_type_description
_atom_type_scat_dispersion_real
_atom_type_scat_dispersion_imag
_atom_type_scat_source
C C 0.0033 0.0016 'International Tables Vol C Tables 4.2.6.8 and 6.1.1.4'
H H 0.0000 0.0000 'International Tables Vol C Tables 4.2.6.8 and 6.1.1.4'
N N 0.0061 0.0033 'International Tables Vol C Tables 4.2.6.8 and 6.1.1.4'
Si Si 0.0817 0.0704 'International Tables Vol C Tables 4.2.6.8 and 6.1.1.4'
Lu Lu -0.4720 5.8584 'International Tables Vol C Tables 4.2.6.8 and 6.1.1.4'

loop_
_geom_angle_atom_site_label_1
_geom_angle_atom_site_label_2
_geom_angle_atom_site_label_3
_geom_angle
N2 Lu1 N1 110.2(2)
N2 Lu1 N3 109.3(2)
N1 Lu1 N3 110.5(2)
N2 Lu1 C1 133.3(2)
N1 Lu1 C1 100.7(2)
N3 Lu1 C1 90.5(3)
N2 Lu1 C2 103.9(2)
N1 Lu1 C2 130.5(2)
N3 Lu1 C2 89.9(2)
C1 Lu1 C2 32.2(2)
N2 Lu1 C5 121.8(3)
N1 Lu1 C5 79.8(2)
N3 Lu1 C5 120.4(3)
C1 Lu1 C5 31.8(3)
C2 Lu1 C5 51.6(3)
N2 Lu1 C4 91.1(3)
N1 Lu1 C4 92.6(3)
N3 Lu1 C4 140.3(3)
C1 Lu1 C4 52.5(3)
C2 Lu1 C4 51.4(3)
C5 Lu1 C4 30.8(3)
N2 Lu1 C3 81.2(2)
N1 Lu1 C3 123.4(3)
N3 Lu1 C3 117.3(3)
C1 Lu1 C3 52.4(3)
C2 Lu1 C3 30.9(3)
C5 Lu1 C3 50.9(3)
C4 Lu1 C3 30.8(3)
N2 Lu1 Lu3 38.29(15)
N1 Lu1 Lu3 88.78(16)
N3 Lu1 Lu3 89.00(17)
C1 Lu1 Lu3 169.98(18)
C2 Lu1 Lu3 137.77(18)
C5 Lu1 Lu3 150.6(2)
C4 Lu1 Lu3 124.6(2)
C3 Lu1 Lu3 119.44(19)
N2 Lu1 Lu2 89.31(15)
N1 Lu1 Lu2 37.88(15)
N3 Lu1 Lu2 89.58(16)
C1 Lu1 Lu2 133.97(18)
C2 Lu1 Lu2 166.17(18)
C5 Lu1 Lu2 117.70(18)
C4 Lu1 Lu2 125.4(2)
C3 Lu1 Lu2 153.1(2)
Lu3 Lu1 Lu2 56.040(10)
N2 Lu1 Lu4 88.76(16)
N1 Lu1 Lu4 89.25(15)
N3 Lu1 Lu4 38.24(16)
C1 Lu1 Lu4 126.57(19)
C2 Lu1 Lu4 126.81(19)
C5 Lu1 Lu4 149.4(2)
C4 Lu1 Lu4 178.1(2)
C3 Lu1 Lu4 147.3(2)
Lu3 Lu1 Lu4 55.979(11)
Lu2 Lu1 Lu4 56.444(10)
N4 Lu2 N5 139.7(2)
N4 Lu2 N1 85.7(2)
N5 Lu2 N1 83.1(2)
N4 Lu2 N7 78.3(2)
N5 Lu2 N7 80.8(2)
N1 Lu2 N7 131.7(2)
N4 Lu2 C14 132.2(3)
N5 Lu2 C14 87.6(2)
N1 Lu2 C14 96.3(2)
N7 Lu2 C14 127.9(2)
N4 Lu2 C13 100.5(2)
N5 Lu2 C13 118.1(2)
N1 Lu2 C13 90.6(2)
N7 Lu2 C13 136.9(2)
C14 Lu2 C13 31.9(3)
N4 Lu2 C17 84.5(2)
N5 Lu2 C17 134.7(2)
N1 Lu2 C17 116.9(2)
N7 Lu2 C17 106.6(2)
C14 Lu2 C17 52.0(3)
C13 Lu2 C17 31.9(2)
N4 Lu2 C15 132.6(3)
N5 Lu2 C15 83.8(2)
N1 Lu2 C15 126.0(2)
N7 Lu2 C15 97.1(2)
C14 Lu2 C15 30.9(2)
C13 Lu2 C15 52.0(2)
C17 Lu2 C15 51.2(3)
N4 Lu2 C16 102.5(3)
N5 Lu2 C16 110.0(3)
N1 Lu2 C16 142.2(2)
N7 Lu2 C16 86.0(2)
C14 Lu2 C16 51.0(3)
C13 Lu2 C16 51.7(2)
C17 Lu2 C16 30.7(3)
C15 Lu2 C16 30.5(3)
N4 Lu2 Lu3 100.78(17)
N5 Lu2 Lu3 41.93(15)
N1 Lu2 Lu3 93.52(16)
N7 Lu2 Lu3 46.90(15)
C14 Lu2 Lu3 126.6(2)
C13 Lu2 Lu3 158.57(18)
C17 Lu2 Lu3 149.53(18)
C15 Lu2 Lu3 109.96(18)
C16 Lu2 Lu3 120.29(19)
N4 Lu2 Lu4 41.55(17)
N5 Lu2 Lu4 100.87(15)
N1 Lu2 Lu4 93.95(16)
N7 Lu2 Lu4 46.00(14)
C14 Lu2 Lu4 167.41(18)
C13 Lu2 Lu4 141.00(18)
C17 Lu2 Lu4 116.46(18)
C15 Lu2 Lu4 140.01(19)
C16 Lu2 Lu4 116.76(19)
Lu3 Lu2 Lu4 59.666(12)
N4 Lu2 Lu1 74.89(16)
N5 Lu2 Lu1 72.81(16)
N1 Lu2 Lu1 37.32(16)
N7 Lu2 Lu1 94.40(14)
C14 Lu2 Lu1 130.10(17)
C13 Lu2 Lu1 127.36(16)
C17 Lu2 Lu1 146.93(19)
C15 Lu2 Lu1 151.9(2)
C16 Lu2 Lu1 177.2(2)
Lu3 Lu2 Lu1 61.616(9)
Lu4 Lu2 Lu1 61.979(9)
N5 Lu3 N6 140.8(2)
N5 Lu3 N2 84.0(2)
N6 Lu3 N2 85.3(2)
N5 Lu3 N7 80.0(2)
N6 Lu3 N7 79.5(2)
N2 Lu3 N7 132.0(2)
N5 Lu3 C25 128.8(2)
N6 Lu3 C25 90.1(2)
N2 Lu3 C25 98.2(2)
N7 Lu3 C25 126.8(2)
N5 Lu3 C29 97.2(2)
N6 Lu3 C29 120.8(2)
N2 Lu3 C29 91.7(2)
N7 Lu3 C29 134.9(2)
C25 Lu3 C29 31.8(2)
N5 Lu3 C26 128.7(2)
N6 Lu3 C26 86.3(2)
N2 Lu3 C26 129.1(2)
N7 Lu3 C26 95.2(2)
C25 Lu3 C26 31.7(2)
C29 Lu3 C26 51.8(2)
N5 Lu3 C27 98.3(2)
N6 Lu3 C27 112.5(2)
N2 Lu3 C27 143.0(2)
N7 Lu3 C27 84.3(2)
C25 Lu3 C27 52.0(2)
C29 Lu3 C27 51.3(2)
C26 Lu3 C27 30.9(2)
N5 Lu3 C28 80.8(2)
N6 Lu3 C28 137.2(2)
N2 Lu3 C28 115.6(2)
N7 Lu3 C28 106.0(2)
C25 Lu3 C28 52.0(2)
C29 Lu3 C28 30.9(2)
C26 Lu3 C28 51.3(2)
C27 Lu3 C28 30.9(2)
N5 Lu3 Lu2 42.02(17)
N6 Lu3 Lu2 101.81(17)
N2 Lu3 Lu2 94.78(16)
N7 Lu3 Lu2 45.85(14)
C25 Lu3 Lu2 163.06(15)
C29 Lu3 Lu2 137.31(16)
C26 Lu3 Lu2 136.04(15)
C27 Lu3 Lu2 111.66(16)
C28 Lu3 Lu2 112.20(16)
N5 Lu3 Lu4 102.03(17)
N6 Lu3 Lu4 41.49(17)
N2 Lu3 Lu4 94.47(17)
N7 Lu3 Lu4 46.56(14)
C25 Lu3 Lu4 128.48(17)
C29 Lu3 Lu4 160.25(16)
C26 Lu3 Lu4 111.07(17)
C27 Lu3 Lu4 120.65(17)
C28 Lu3 Lu4 149.86(16)
Lu2 Lu3 Lu4 60.758(10)
N5 Lu3 Lu1 73.37(16)
N6 Lu3 Lu1 75.21(16)
N2 Lu3 Lu1 37.78(17)
N7 Lu3 Lu1 94.25(14)
C25 Lu3 Lu1 133.36(15)
C29 Lu3 Lu1 128.46(16)
C26 Lu3 Lu1 157.29(15)
C27 Lu3 Lu1 171.67(16)
C28 Lu3 Lu1 143.70(16)
Lu2 Lu3 Lu1 62.344(10)
Lu4 Lu3 Lu1 62.578(10)
N6 Lu4 N4 139.9(2)
N6 Lu4 N3 85.0(2)
N4 Lu4 N3 85.6(2)
N6 Lu4 N7 80.1(2)
N4 Lu4 N7 77.2(2)
N3 Lu4 N7 131.1(2)
N6 Lu4 C37 100.8(3)
N4 Lu4 C37 118.5(3)
N3 Lu4 C37 93.1(2)
N7 Lu4 C37 135.3(2)
N6 Lu4 C41 131.5(3)
N4 Lu4 C41 88.5(3)
N3 Lu4 C41 101.7(3)
N7 Lu4 C41 122.9(3)
C37 Lu4 C41 31.7(3)
N6 Lu4 C40 128.4(3)
N4 Lu4 C40 85.1(3)
N3 Lu4 C40 132.3(3)
N7 Lu4 C40 91.8(3)
C37 Lu4 C40 52.4(3)
C41 Lu4 C40 31.4(3)
N6 Lu4 C38 82.6(3)
N4 Lu4 C38 135.5(3)
N3 Lu4 C38 117.5(2)
N7 Lu4 C38 106.5(2)
C37 Lu4 C38 31.9(3)
C41 Lu4 C38 51.4(3)
C40 Lu4 C38 50.8(3)
N6 Lu4 C39 98.0(3)
N4 Lu4 C39 111.6(3)
N3 Lu4 C39 145.0(2)
N7 Lu4 C39 83.5(2)
C37 Lu4 C39 51.9(3)
C41 Lu4 C39 51.0(3)
C40 Lu4 C39 30.4(3)
C38 Lu4 C39 30.4(3)
N6 Lu4 Lu3 41.88(15)
N4 Lu4 Lu3 100.21(17)
N3 Lu4 Lu3 93.52(16)
N7 Lu4 Lu3 46.80(15)
C37 Lu4 Lu3 141.1(2)
C41 Lu4 Lu3 163.0(2)
C40 Lu4 Lu3 134.2(2)
C38 Lu4 Lu3 114.5(2)
C39 Lu4 Lu3 112.0(2)
N6 Lu4 Lu2 101.02(15)
N4 Lu4 Lu2 41.07(17)
N3 Lu4 Lu2 93.80(16)
N7 Lu4 Lu2 45.22(14)
C37 Lu4 Lu2 157.6(2)
C41 Lu4 Lu2 125.9(2)
C40 Lu4 Lu2 108.68(19)
C38 Lu4 Lu2 148.73(19)
C39 Lu4 Lu2 119.47(19)
Lu3 Lu4 Lu2 59.576(11)
N6 Lu4 Lu1 74.54(16)
N4 Lu4 Lu1 74.38(16)
N3 Lu4 Lu1 37.56(16)
N7 Lu4 Lu1 93.50(14)
C37 Lu4 Lu1 130.22(19)
C41 Lu4 Lu1 135.5(2)
C40 Lu4 Lu1 157.1(2)
C38 Lu4 Lu1 146.5(2)
C39 Lu4 Lu1 172.4(2)
Lu3 Lu4 Lu1 61.443(9)
Lu2 Lu4 Lu1 61.578(10)
Lu1 N1 Lu2 104.8(2)
Lu1 N2 Lu3 103.9(3)
Lu1 N3 Lu4 104.2(3)
Lu2 N4 Lu4 97.4(3)
Lu3 N5 Lu2 96.1(2)
Lu4 N6 Lu3 96.6(2)
Lu2 N7 Lu4 88.79(19)
Lu2 N7 Lu3 87.25(19)
Lu4 N7 Lu3 86.64(19)
C1 Si1 C12 109.8(5)
C1 Si1 C11 112.2(4)
C12 Si1 C11 108.9(5)
C1 Si1 C10 112.3(4)
C12 Si1 C10 107.1(6)
C11 Si1 C10 106.3(5)
C13 Si2 C23 114.0(5)
C13 Si2 C24 113.7(4)
C23 Si2 C24 106.1(6)
C13 Si2 C22 108.1(4)
C23 Si2 C22 107.8(6)
C24 Si2 C22 106.9(6)
C36 Si3 C34 105.5(5)
C36 Si3 C35 108.2(6)
C34 Si3 C35 107.7(6)
C36 Si3 C25 115.1(4)
C34 Si3 C25 113.8(4)
C35 Si3 C25 106.3(4)
C48 Si4 C37 106.9(5)
C48 Si4 C46 108.1(6)
C37 Si4 C46 114.4(5)
C48 Si4 C47 109.0(6)
C37 Si4 C47 113.4(5)
C46 Si4 C47 104.9(6)
C5 C1 C2 104.9(7)
C5 C1 Si1 124.8(7)
C2 C1 Si1 129.6(6)
C5 C1 Lu1 75.2(4)
C2 C1 Lu1 74.9(4)
Si1 C1 Lu1 122.4(4)
C3 C2 C1 108.8(7)
C3 C2 C6 125.1(8)
C1 C2 C6 125.8(8)
C3 C2 Lu1 76.1(4)
C1 C2 Lu1 72.8(4)
C6 C2 Lu1 121.7(5)
C4 C3 C2 108.1(8)
C4 C3 C7 126.6(9)
C2 C3 C7 125.1(9)
C4 C3 Lu1 73.3(4)
C2 C3 Lu1 73.0(4)
C7 C3 Lu1 123.5(5)
C5 C4 C3 108.3(8)
C5 C4 C8 126.7(10)
C3 C4 C8 124.8(10)
C5 C4 Lu1 74.4(5)
C3 C4 Lu1 75.9(4)
C8 C4 Lu1 119.8(6)
C4 C5 C1 109.6(8)
C4 C5 C9 124.8(9)
C1 C5 C9 125.4(9)
C4 C5 Lu1 74.7(5)
C1 C5 Lu1 72.9(4)
C9 C5 Lu1 122.8(5)
C14 C13 C17 106.3(7)
C14 C13 Si2 130.0(6)
C17 C13 Si2 122.3(6)
C14 C13 Lu2 73.9(4)
C17 C13 Lu2 75.9(4)
Si2 C13 Lu2 126.2(3)
C15 C14 C13 108.9(7)
C15 C14 C18 124.4(8)
C13 C14 C18 126.7(8)
C15 C14 Lu2 76.9(4)
C13 C14 Lu2 74.1(4)
C18 C14 Lu2 115.6(5)
C16 C15 C14 108.0(8)
C16 C15 C19 125.1(8)
C14 C15 C19 126.7(9)
C16 C15 Lu2 75.2(5)
C14 C15 Lu2 72.2(4)
C19 C15 Lu2 122.5(5)
C15 C16 C17 109.3(7)
C15 C16 C20 125.2(9)
C17 C16 C20 125.2(9)
C15 C16 Lu2 74.3(4)
C17 C16 Lu2 73.9(4)
C20 C16 Lu2 123.1(5)
C16 C17 C13 107.5(8)
C16 C17 C21 125.7(8)
C13 C17 C21 126.5(8)
C16 C17 Lu2 75.4(5)
C13 C17 Lu2 72.2(4)
C21 C17 Lu2 123.5(5)
C26 C25 C29 106.7(6)
C26 C25 Si3 124.4(5)
C29 C25 Si3 126.3(5)
C26 C25 Lu3 75.7(4)
C29 C25 Lu3 75.2(4)
Si3 C25 Lu3 129.3(4)
C27 C26 C25 108.5(7)
C27 C26 C30 124.7(7)
C25 C26 C30 126.6(7)
C27 C26 Lu3 75.9(4)
C25 C26 Lu3 72.5(4)
C30 C26 Lu3 121.4(5)
C26 C27 C28 108.3(6)
C26 C27 C31 127.2(7)
C28 C27 C31 124.2(7)
C26 C27 Lu3 73.2(4)
C28 C27 Lu3 74.8(4)
C31 C27 Lu3 123.1(5)
C29 C28 C27 107.6(6)
C29 C28 C32 125.9(7)
C27 C28 C32 126.1(7)
C29 C28 Lu3 72.4(4)
C27 C28 Lu3 74.3(4)
C32 C28 Lu3 124.8(5)
C28 C29 C25 108.9(7)
C28 C29 C33 123.8(7)
C25 C29 C33 127.3(7)
C28 C29 Lu3 76.7(4)
C25 C29 Lu3 73.0(4)
C33 C29 Lu3 118.8(5)
C41 C37 C38 105.6(8)
C41 C37 Si4 129.3(7)
C38 C37 Si4 122.9(7)
C41 C37 Lu4 74.3(5)
C38 C37 Lu4 76.6(5)
Si4 C37 Lu4 127.4(4)
C39 C38 C37 108.6(8)
C39 C38 C42 124.2(9)
C37 C38 C42 126.9(8)
C39 C38 Lu4 75.6(5)
C37 C38 Lu4 71.5(4)
C42 C38 Lu4 124.1(6)
C40 C39 C38 108.8(8)
C40 C39 C43 125.8(9)
C38 C39 C43 125.3(9)
C40 C39 Lu4 73.2(5)
C38 C39 Lu4 74.1(5)
C43 C39 Lu4 122.0(6)
C39 C40 C41 107.8(8)
C39 C40 C44 126.0(10)
C41 C40 C44 125.9(10)
C39 C40 Lu4 76.3(5)
C41 C40 Lu4 72.6(5)
C44 C40 Lu4 121.8(6)
C40 C41 C37 109.1(9)
C40 C41 C45 124.0(10)
C37 C41 C45 126.9(9)
C40 C41 Lu4 76.0(5)
C37 C41 Lu4 74.0(5)
C45 C41 Lu4 117.7(6)

loop_
_geom_bond_atom_site_label_1
_geom_bond_atom_site_label_2
_geom_bond_distance
Lu1 N2 2.302(7)
Lu1 N1 2.302(6)
Lu1 N3 2.317(7)
Lu1 C1 2.594(7)
Lu1 C2 2.621(7)
Lu1 C5 2.623(8)
Lu1 C4 2.627(8)
Lu1 C3 2.661(8)
Lu1 Lu3 3.6464(5)
Lu1 Lu2 3.6712(5)
Lu1 Lu4 3.6850(5)
Lu2 N4 2.305(7)
Lu2 N5 2.314(7)
Lu2 N1 2.332(6)
Lu2 N7 2.470(6)
Lu2 C14 2.604(7)
Lu2 C13 2.607(7)
Lu2 C17 2.655(8)
Lu2 C15 2.664(8)
Lu2 C16 2.676(8)
Lu2 Lu3 3.4377(6)
Lu2 Lu4 3.4786(5)
Lu3 N5 2.310(6)
Lu3 N6 2.312(6)
Lu3 N2 2.328(6)
Lu3 N7 2.513(6)
Lu3 C25 2.591(7)
Lu3 C29 2.619(8)
Lu3 C26 2.633(7)
Lu3 C27 2.668(7)
Lu3 C28 2.674(7)
Lu3 Lu4 3.4409(6)
Lu4 N6 2.295(7)
Lu4 N4 2.327(7)
Lu4 N3 2.353(7)
Lu4 N7 2.503(6)
Lu4 C37 2.598(8)
Lu4 C41 2.603(8)
Lu4 C40 2.646(8)
Lu4 C38 2.666(8)
Lu4 C39 2.685(8)
Si1 C1 1.861(9)
Si1 C12 1.866(10)
Si1 C11 1.865(10)
Si1 C10 1.871(11)
Si2 C13 1.861(8)
Si2 C23 1.867(10)
Si2 C24 1.867(10)
Si2 C22 1.879(11)
Si3 C36 1.861(10)
Si3 C34 1.871(10)
Si3 C35 1.874(11)
Si3 C25 1.876(7)
Si4 C48 1.857(12)
Si4 C37 1.870(9)
Si4 C46 1.878(13)
Si4 C47 1.871(14)
C1 C5 1.431(12)
C1 C2 1.447(11)
C2 C3 1.407(12)
C2 C6 1.503(11)
C3 C4 1.405(13)
C3 C7 1.507(13)
C4 C5 1.396(13)
C4 C8 1.524(13)
C5 C9 1.508(12)
C13 C14 1.434(12)
C13 C17 1.448(10)
C14 C15 1.406(11)
C14 C18 1.509(12)
C15 C16 1.404(13)
C15 C19 1.498(12)
C16 C17 1.412(12)
C16 C20 1.517(11)
C17 C21 1.500(12)
C25 C26 1.429(9)
C25 C29 1.429(10)
C26 C27 1.410(10)
C26 C30 1.499(10)
C27 C28 1.423(10)
C27 C31 1.513(10)
C28 C29 1.410(10)
C28 C32 1.506(10)
C29 C33 1.508(11)
C37 C41 1.421(13)
C37 C38 1.448(12)
C38 C39 1.402(12)
C38 C42 1.510(13)
C39 C40 1.400(13)
C39 C43 1.529(13)
C40 C41 1.420(13)
C40 C44 1.511(13)
C41 C45 1.500(14)
